data_4132625
loop_
_publ_author_name
'Fan, Louie'
'Jupp, Andrew R.'
'Stephan, Douglas W.'

_publ_section_title
;
 Remote Stereochemistry of a Frustrated Lewis Pair Provides Thermal and
 Photochemical Control of Reactivity.
;
_journal_issue 26
_journal_name_full 'Journal of the American Chemical Society'
_journal_page_first 8119
_journal_page_last 8123
_journal_paper_doi 10.1021/jacs.8b05176
_journal_volume 140
_journal_year 2018
_chemical_formula_sum 'C30 H22 B F10 N S'
_chemical_formula_weight 629.35
_space_group_crystal_system monoclinic
_space_group_IT_number 14
_space_group_name_Hall '-P 2ybc'
_space_group_name_H-M_alt 'P 1 21/c 1'
_atom_sites_solution_hydrogens geom
_audit_creation_method SHELXL-2014/7
_cell_angle_alpha 90
_cell_angle_beta 97.593(16)
_cell_angle_gamma 90
_cell_formula_units_Z 4
_cell_length_a 10.054(3)
_cell_length_b 12.313(4)
_cell_length_c 23.109(7)
_cell_measurement_reflns_used 2482
_cell_measurement_temperature 150(2)
_cell_measurement_theta_max 22.58
_cell_measurement_theta_min 3.43
_cell_volume 2835.7(15)
_computing_structure_refinement 'SHELXL-2014/7 (Sheldrick, 2014)'
_computing_structure_solution 'SHELXS-97 (Sheldrick 2008)'
_diffrn_ambient_temperature 150(2)
_diffrn_measured_fraction_theta_full 0.998
_diffrn_measured_fraction_theta_max 0.997
_diffrn_measurement_device_type 'Bruker APEX-II CCD'
_diffrn_radiation_type MoK\a
_diffrn_radiation_wavelength 0.71073
_diffrn_reflns_av_R_equivalents 0.0826
_diffrn_reflns_av_unetI/netI 0.0881
_diffrn_reflns_Laue_measured_fraction_full 0.998
_diffrn_reflns_Laue_measured_fraction_max 0.997
_diffrn_reflns_limit_h_max 10
_diffrn_reflns_limit_h_min -12
_diffrn_reflns_limit_k_max 15
_diffrn_reflns_limit_k_min -15
_diffrn_reflns_limit_l_max 25
_diffrn_reflns_limit_l_min -29
_diffrn_reflns_number 20370
_diffrn_reflns_point_group_measured_fraction_full 0.998
_diffrn_reflns_point_group_measured_fraction_max 0.997
_diffrn_reflns_theta_full 25.242
_diffrn_reflns_theta_max 27.103
_diffrn_reflns_theta_min 1.778
_exptl_absorpt_coefficient_mu 0.202
_exptl_absorpt_correction_type none
_exptl_crystal_colour colourless
_exptl_crystal_density_diffrn 1.474
_exptl_crystal_description shard
_exptl_crystal_F_000 1280
_exptl_crystal_size_max 0.140
_exptl_crystal_size_mid 0.110
_exptl_crystal_size_min 0.110
_exptl_transmission_factor_max 0.7456
_exptl_transmission_factor_min 0.7029
_refine_diff_density_max 0.654
_refine_diff_density_min -0.789
_refine_diff_density_rms 0.226
_refine_ls_extinction_method none
_refine_ls_goodness_of_fit_ref 1.068
_refine_ls_hydrogen_treatment constr
_refine_ls_matrix_type full
_refine_ls_number_parameters 388
_refine_ls_number_reflns 6239
_refine_ls_number_restraints 0
_refine_ls_restrained_S_all 1.068
_refine_ls_R_factor_all 0.1286
_refine_ls_R_factor_gt 0.0603
_refine_ls_shift/su_max 0.000
_refine_ls_shift/su_mean 0.000
_refine_ls_structure_factor_coef Fsqd
_refine_ls_weighting_details 'w=1/[\s^2^(Fo^2^)+(0.1284P)^2^] where P=(Fo^2^+2Fc^2^)/3'
_refine_ls_weighting_scheme calc
_refine_ls_wR_factor_gt 0.1613
_refine_ls_wR_factor_ref 0.2344
_reflns_Friedel_coverage 0.000
_reflns_number_gt 3672
_reflns_number_total 6239
_reflns_threshold_expression 'I > 2\s(I)'
_cod_data_source_file ja8b05176_si_002.cif
_cod_data_source_block LF034_0m_a
_cod_original_cell_volume 2835.6(16)
_cod_original_sg_symbol_H-M 'P 21/c'
_cod_database_code 4132625
_shelx_shelxl_version_number 2014/7
_shelx_space_group_comment
;
The symmetry employed for this shelxl refinement is uniquely defined
by the following loop, which should always be used as a source of
symmetry information in preference to the above space-group names.
They are only intended as comments.
;
_shelx_estimated_absorpt_t_min 0.972
_shelx_estimated_absorpt_t_max 0.978

loop_
_space_group_symop_operation_xyz
'x, y, z'
'-x, y+1/2, -z+1/2'
'-x, -y, -z'
'x, -y-1/2, z-1/2'

loop_
_atom_site_label
_atom_site_type_symbol
_atom_site_fract_x
_atom_site_fract_y
_atom_site_fract_z
_atom_site_U_iso_or_equiv
_atom_site_adp_type
_atom_site_occupancy
_atom_site_site_symmetry_order
_atom_site_calc_flag
_atom_site_refinement_flags_posn
_atom_site_refinement_flags_adp
S1 S 0.98723(11) 0.58910(9) 0.65331(5) 0.0302(3) Uani 1 1 d . .
F10 F 0.4463(2) 0.61896(19) 0.73143(10) 0.0268(5) Uani 1 1 d . .
F5 F 0.4929(2) 0.41391(18) 0.68900(10) 0.0282(5) Uani 1 1 d . .
F6 F 0.9155(2) 0.5540(2) 0.78418(9) 0.0287(6) Uani 1 1 d . .
F1 F 0.6416(2) 0.6845(2) 0.56522(10) 0.0323(6) Uani 1 1 d . .
F2 F 0.4197(2) 0.6561(2) 0.49093(10) 0.0377(6) Uani 1 1 d . .
F4 F 0.2715(2) 0.3861(2) 0.61250(11) 0.0384(6) Uani 1 1 d . .
F9 F 0.4284(2) 0.6702(2) 0.84085(11) 0.0348(6) Uani 1 1 d . .
F7 F 0.8899(2) 0.5975(2) 0.89435(10) 0.0396(7) Uani 1 1 d . .
F3 F 0.2305(2) 0.5079(2) 0.51298(10) 0.0422(7) Uani 1 1 d . .
F8 F 0.6462(3) 0.6605(2) 0.92471(10) 0.0415(7) Uani 1 1 d . .
N1 N 0.7731(3) 0.4380(2) 0.67756(13) 0.0197(7) Uani 1 1 d . .
C30 C 0.7976(4) 0.3652(3) 0.72177(17) 0.0237(9) Uani 1 1 d . .
H00A H 0.7782 0.3847 0.7595 0.028 Uiso 1 1 calc R U
C18 C 0.5614(4) 0.6112(3) 0.76968(16) 0.0202(8) Uani 1 1 d . .
C26 C 0.7979(4) 0.4064(3) 0.62341(17) 0.0249(9) Uani 1 1 d . .
H00B H 0.7803 0.4561 0.5919 0.030 Uiso 1 1 calc R U
C29 C 0.8500(4) 0.2635(3) 0.71342(18) 0.0285(9) Uani 1 1 d . .
H00C H 0.8693 0.2151 0.7454 0.034 Uiso 1 1 calc R U
C28 C 0.8743(4) 0.2325(3) 0.65814(18) 0.0286(10) Uani 1 1 d . .
H00D H 0.9088 0.1624 0.6516 0.034 Uiso 1 1 calc R U
C3 C 0.7423(4) 0.8524(3) 0.68375(18) 0.0260(9) Uani 1 1 d . .
C7 C 0.5764(4) 0.5547(3) 0.63330(16) 0.0212(8) Uani 1 1 d . .
C8 C 0.5518(4) 0.6116(3) 0.58033(17) 0.0246(9) Uani 1 1 d . .
C19 C 1.0576(4) 0.6885(3) 0.61036(17) 0.0230(8) Uani 1 1 d . .
C12 C 0.4775(4) 0.4780(3) 0.64055(16) 0.0232(8) Uani 1 1 d . .
C13 C 0.6828(4) 0.5818(3) 0.75053(15) 0.0193(8) Uani 1 1 d . .
C14 C 0.7906(4) 0.5809(3) 0.79613(16) 0.0219(8) Uani 1 1 d . .
C2 C 0.8386(4) 0.7602(3) 0.67559(16) 0.0242(9) Uani 1 1 d . .
H00E H 0.9270 0.7859 0.6737 0.029 Uiso 1 1 calc R U
C11 C 0.3626(4) 0.4609(3) 0.60190(17) 0.0264(9) Uani 1 1 d . .
C1 C 0.8306(4) 0.6510(3) 0.67039(15) 0.0210(8) Uani 1 1 d . .
C20 C 1.1880(4) 0.7237(4) 0.62604(18) 0.0282(9) Uani 1 1 d . .
H00F H 1.2391 0.6967 0.6605 0.034 Uiso 1 1 calc R U
C27 C 0.8476(4) 0.3050(3) 0.61289(19) 0.0310(10) Uani 1 1 d . .
H00G H 0.8633 0.2853 0.5746 0.037 Uiso 1 1 calc R U
C17 C 0.5481(4) 0.6393(3) 0.82663(17) 0.0253(9) Uani 1 1 d . .
C24 C 0.9843(4) 0.7293(4) 0.55859(18) 0.0308(10) Uani 1 1 d . .
H00H H 0.8952 0.7050 0.5467 0.037 Uiso 1 1 calc R U
C10 C 0.3421(4) 0.5227(4) 0.55148(17) 0.0277(9) Uani 1 1 d . .
C15 C 0.7808(4) 0.6045(3) 0.85350(17) 0.0273(9) Uani 1 1 d . .
C9 C 0.4368(4) 0.5963(3) 0.54100(17) 0.0274(9) Uani 1 1 d . .
C21 C 1.2438(5) 0.7980(4) 0.5916(2) 0.0356(11) Uani 1 1 d . .
H00I H 1.3335 0.8215 0.6029 0.043 Uiso 1 1 calc R U
C16 C 0.6575(4) 0.6345(3) 0.86908(17) 0.0268(9) Uani 1 1 d . .
C23 C 1.0413(5) 0.8035(4) 0.52575(19) 0.0372(11) Uani 1 1 d . .
H01A H 0.9902 0.8315 0.4915 0.045 Uiso 1 1 calc R U
C22 C 1.1726(5) 0.8394(4) 0.54096(19) 0.0351(11) Uani 1 1 d . .
C4 C 0.5940(4) 0.8241(4) 0.6842(2) 0.0386(11) Uani 1 1 d . .
H01B H 0.5435 0.8905 0.6898 0.058 Uiso 1 1 calc R U
H01C H 0.5584 0.7903 0.6470 0.058 Uiso 1 1 calc R U
H01D H 0.5854 0.7734 0.7162 0.058 Uiso 1 1 calc R U
C5 C 0.7939(5) 0.9076(5) 0.7414(3) 0.0609(18) Uani 1 1 d . .
H01E H 0.7341 0.9678 0.7482 0.091 Uiso 1 1 calc R U
H01F H 0.7961 0.8549 0.7733 0.091 Uiso 1 1 calc R U
H01G H 0.8845 0.9356 0.7397 0.091 Uiso 1 1 calc R U
C25 C 1.2334(6) 0.9197(4) 0.5023(2) 0.0575(16) Uani 1 1 d . .
H01H H 1.1668 0.9387 0.4689 0.086 Uiso 1 1 calc R U
H01I H 1.2607 0.9854 0.5247 0.086 Uiso 1 1 calc R U
H01J H 1.3119 0.8869 0.4882 0.086 Uiso 1 1 calc R U
C6 C 0.7549(7) 0.9322(4) 0.6340(3) 0.0675(19) Uani 1 1 d . .
H01K H 0.6946 0.9939 0.6369 0.101 Uiso 1 1 calc R U
H01L H 0.8476 0.9582 0.6367 0.101 Uiso 1 1 calc R U
H01M H 0.7304 0.8955 0.5964 0.101 Uiso 1 1 calc R U
B1 B 0.7129(4) 0.5619(4) 0.68308(18) 0.0196(9) Uani 1 1 d . .

loop_
_atom_site_aniso_label
_atom_site_aniso_U_11
_atom_site_aniso_U_22
_atom_site_aniso_U_33
_atom_site_aniso_U_23
_atom_site_aniso_U_13
_atom_site_aniso_U_12
S1 0.0271(6) 0.0271(6) 0.0378(6) 0.0092(5) 0.0094(4) 0.0049(4)
F10 0.0184(12) 0.0316(13) 0.0301(13) -0.0008(10) 0.0014(9) 0.0027(9)
F5 0.0317(13) 0.0280(13) 0.0240(12) 0.0057(10) 0.0005(10) -0.0036(10)
F6 0.0203(12) 0.0427(15) 0.0226(12) -0.0029(10) 0.0006(9) 0.0025(10)
F1 0.0362(14) 0.0343(14) 0.0254(13) 0.0091(10) 0.0000(10) -0.0029(11)
F2 0.0403(15) 0.0488(16) 0.0216(13) 0.0077(11) -0.0044(10) 0.0070(12)
F4 0.0309(14) 0.0464(16) 0.0368(15) -0.0026(12) 0.0009(11) -0.0130(12)
F9 0.0326(14) 0.0376(14) 0.0377(14) -0.0045(11) 0.0175(11) 0.0056(11)
F7 0.0346(14) 0.0624(18) 0.0192(12) -0.0026(12) -0.0058(10) -0.0022(12)
F3 0.0336(14) 0.0617(19) 0.0271(14) -0.0047(13) -0.0110(11) -0.0033(13)
F8 0.0560(17) 0.0524(17) 0.0184(13) -0.0080(12) 0.0133(11) -0.0048(14)
N1 0.0195(16) 0.0184(16) 0.0203(17) -0.0015(13) -0.0007(12) -0.0015(13)
C30 0.026(2) 0.022(2) 0.023(2) 0.0047(16) 0.0010(16) -0.0013(16)
C18 0.022(2) 0.0192(19) 0.0198(19) 0.0028(15) 0.0026(15) 0.0020(15)
C26 0.029(2) 0.026(2) 0.019(2) -0.0045(17) -0.0001(16) 0.0037(17)
C29 0.028(2) 0.022(2) 0.033(2) 0.0062(18) -0.0019(17) 0.0009(17)
C28 0.026(2) 0.020(2) 0.037(2) -0.0062(18) -0.0042(18) 0.0049(17)
C3 0.025(2) 0.019(2) 0.035(2) -0.0024(17) 0.0089(17) 0.0014(16)
C7 0.026(2) 0.0184(19) 0.0190(19) -0.0007(15) 0.0012(15) 0.0036(15)
C8 0.028(2) 0.026(2) 0.020(2) -0.0009(16) 0.0041(16) 0.0032(17)
C19 0.024(2) 0.023(2) 0.024(2) 0.0022(16) 0.0087(16) 0.0014(16)
C12 0.027(2) 0.024(2) 0.0179(19) -0.0025(16) 0.0010(15) 0.0020(16)
C13 0.024(2) 0.0197(19) 0.0141(18) 0.0008(15) 0.0019(14) 0.0005(15)
C14 0.021(2) 0.025(2) 0.020(2) -0.0026(16) 0.0035(15) -0.0005(16)
C2 0.026(2) 0.024(2) 0.024(2) 0.0004(17) 0.0058(16) 0.0004(16)
C11 0.024(2) 0.031(2) 0.024(2) -0.0050(17) 0.0039(16) -0.0024(17)
C1 0.028(2) 0.022(2) 0.0121(18) -0.0002(15) 0.0010(15) 0.0022(16)
C20 0.025(2) 0.036(2) 0.023(2) 0.0004(18) 0.0020(16) 0.0011(18)
C27 0.037(2) 0.030(2) 0.025(2) -0.0107(18) -0.0004(18) 0.0060(19)
C17 0.028(2) 0.022(2) 0.027(2) -0.0017(17) 0.0096(17) -0.0009(17)
C24 0.027(2) 0.041(3) 0.023(2) 0.0019(19) 0.0014(17) 0.0007(19)
C10 0.025(2) 0.037(2) 0.019(2) -0.0064(18) -0.0049(16) 0.0059(18)
C15 0.033(2) 0.032(2) 0.0167(19) -0.0005(17) -0.0013(16) -0.0032(18)
C9 0.030(2) 0.033(2) 0.018(2) 0.0012(17) -0.0013(16) 0.0099(18)
C21 0.031(2) 0.040(3) 0.037(3) -0.007(2) 0.0111(19) -0.008(2)
C16 0.041(2) 0.023(2) 0.018(2) -0.0031(16) 0.0110(17) -0.0047(18)
C23 0.046(3) 0.046(3) 0.020(2) 0.008(2) 0.0081(19) 0.013(2)
C22 0.054(3) 0.026(2) 0.029(2) -0.0020(19) 0.019(2) -0.001(2)
C4 0.031(2) 0.028(2) 0.055(3) -0.007(2) -0.001(2) 0.0063(19)
C5 0.039(3) 0.070(4) 0.073(4) -0.051(3) 0.001(3) 0.006(3)
C25 0.087(4) 0.044(3) 0.048(3) 0.005(3) 0.033(3) -0.012(3)
C6 0.089(5) 0.035(3) 0.089(5) 0.029(3) 0.055(4) 0.028(3)
B1 0.022(2) 0.020(2) 0.017(2) 0.0009(17) 0.0032(16) 0.0023(17)

loop_
_atom_type_symbol
_atom_type_description
_atom_type_scat_dispersion_real
_atom_type_scat_dispersion_imag
_atom_type_scat_source
C C 0.0033 0.0016 'International Tables Vol C Tables 4.2.6.8 and 6.1.1.4'
H H 0.0000 0.0000 'International Tables Vol C Tables 4.2.6.8 and 6.1.1.4'
B B 0.0013 0.0007 'International Tables Vol C Tables 4.2.6.8 and 6.1.1.4'
N N 0.0061 0.0033 'International Tables Vol C Tables 4.2.6.8 and 6.1.1.4'
F F 0.0171 0.0103 'International Tables Vol C Tables 4.2.6.8 and 6.1.1.4'
S S 0.1246 0.1234 'International Tables Vol C Tables 4.2.6.8 and 6.1.1.4'

loop_
_geom_angle_atom_site_label_1
_geom_angle_atom_site_label_2
_geom_angle_atom_site_label_3
_geom_angle
C19 S1 C1 104.43(18)
C30 N1 C26 117.7(3)
C30 N1 B1 125.7(3)
C26 N1 B1 116.5(3)
N1 C30 C29 121.9(4)
N1 C30 H00A 119.1
C29 C30 H00A 119.1
F10 C18 C17 114.7(3)
F10 C18 C13 120.9(3)
C17 C18 C13 124.3(3)
N1 C26 C27 122.3(4)
N1 C26 H00B 118.9
C27 C26 H00B 118.9
C30 C29 C28 119.7(4)
C30 C29 H00C 120.2
C28 C29 H00C 120.2
C27 C28 C29 118.8(4)
C27 C28 H00D 120.6
C29 C28 H00D 120.6
C2 C3 C5 107.0(4)
C2 C3 C6 105.6(4)
C5 C3 C6 108.5(4)
C2 C3 C4 117.9(3)
C5 C3 C4 108.3(4)
C6 C3 C4 109.2(4)
C12 C7 C8 113.3(3)
C12 C7 B1 119.0(3)
C8 C7 B1 127.4(3)
F1 C8 C9 116.7(3)
F1 C8 C7 120.7(3)
C9 C8 C7 122.6(4)
C20 C19 C24 118.7(4)
C20 C19 S1 120.1(3)
C24 C19 S1 121.1(3)
F5 C12 C11 116.0(3)
F5 C12 C7 119.0(3)
C11 C12 C7 125.0(4)
C18 C13 C14 112.5(3)
C18 C13 B1 128.0(3)
C14 C13 B1 119.2(3)
F6 C14 C15 115.7(3)
F6 C14 C13 119.3(3)
C15 C14 C13 125.0(4)
C1 C2 C3 136.2(4)
C1 C2 H00E 111.9
C3 C2 H00E 111.9
F4 C11 C12 121.3(4)
F4 C11 C10 120.1(3)
C12 C11 C10 118.6(4)
C2 C1 B1 132.4(4)
C2 C1 S1 112.9(3)
B1 C1 S1 114.4(3)
C21 C20 C19 120.0(4)
C21 C20 H00F 120.0
C19 C20 H00F 120.0
C28 C27 C26 119.5(4)
C28 C27 H00G 120.2
C26 C27 H00G 120.2
F9 C17 C16 119.7(4)
F9 C17 C18 120.4(3)
C16 C17 C18 119.9(4)
C23 C24 C19 120.0(4)
C23 C24 H00H 120.0
C19 C24 H00H 120.0
F3 C10 C9 120.9(4)
F3 C10 C11 119.9(4)
C9 C10 C11 119.1(3)
F7 C15 C14 120.3(4)
F7 C15 C16 120.5(4)
C14 C15 C16 119.2(4)
C10 C9 F2 119.9(3)
C10 C9 C8 121.1(4)
F2 C9 C8 118.9(4)
C20 C21 C22 121.8(4)
C20 C21 H00I 119.1
C22 C21 H00I 119.1
F8 C16 C17 120.8(4)
F8 C16 C15 120.2(4)
C17 C16 C15 119.0(4)
C24 C23 C22 121.8(4)
C24 C23 H01A 119.1
C22 C23 H01A 119.1
C21 C22 C23 117.6(4)
C21 C22 C25 122.3(5)
C23 C22 C25 120.1(4)
C3 C4 H01B 109.5
C3 C4 H01C 109.5
H01B C4 H01C 109.5
C3 C4 H01D 109.5
H01B C4 H01D 109.5
H01C C4 H01D 109.5
C3 C5 H01E 109.5
C3 C5 H01F 109.5
H01E C5 H01F 109.5
C3 C5 H01G 109.5
H01E C5 H01G 109.5
H01F C5 H01G 109.5
C22 C25 H01H 109.5
C22 C25 H01I 109.5
H01H C25 H01I 109.5
C22 C25 H01J 109.5
H01H C25 H01J 109.5
H01I C25 H01J 109.5
C3 C6 H01K 109.5
C3 C6 H01L 109.5
H01K C6 H01L 109.5
C3 C6 H01M 109.5
H01K C6 H01M 109.5
H01L C6 H01M 109.5
C13 B1 N1 109.0(3)
C13 B1 C1 107.0(3)
N1 B1 C1 108.6(3)
C13 B1 C7 115.0(3)
N1 B1 C7 100.0(3)
C1 B1 C7 116.8(3)

loop_
_geom_bond_atom_site_label_1
_geom_bond_atom_site_label_2
_geom_bond_distance
S1 C19 1.780(4)
S1 C1 1.839(4)
F10 C18 1.363(4)
F5 C12 1.362(4)
F6 C14 1.361(4)
F1 C8 1.351(5)
F2 C9 1.363(5)
F4 C11 1.344(5)
F9 C17 1.344(5)
F7 C15 1.353(4)
F3 C10 1.349(4)
F8 C16 1.344(5)
N1 C30 1.357(5)
N1 C26 1.364(5)
N1 B1 1.653(5)
C30 C29 1.382(6)
C30 H00A 0.9500
C18 C17 1.384(5)
C18 C13 1.400(5)
C26 C27 1.379(6)
C26 H00B 0.9500
C29 C28 1.386(6)
C29 H00C 0.9500
C28 C27 1.374(6)
C28 H00D 0.9500
C3 C2 1.520(5)
C3 C5 1.523(6)
C3 C6 1.531(6)
C3 C4 1.533(6)
C7 C12 1.397(6)
C7 C8 1.404(5)
C7 B1 1.673(5)
C8 C9 1.385(5)
C19 C20 1.383(6)
C19 C24 1.412(5)
C12 C11 1.380(5)
C13 C14 1.408(5)
C13 B1 1.645(6)
C14 C15 1.374(5)
C2 C1 1.352(6)
C2 H00E 0.9500
C11 C10 1.385(6)
C1 B1 1.668(6)
C20 C21 1.380(6)
C20 H00F 0.9500
C27 H00G 0.9500
C17 C16 1.375(6)
C24 C23 1.361(6)
C24 H00H 0.9500
C10 C9 1.359(6)
C15 C16 1.386(6)
C21 C22 1.386(6)
C21 H00I 0.9500
C23 C22 1.392(7)
C23 H01A 0.9500
C22 C25 1.515(7)
C4 H01B 0.9800
C4 H01C 0.9800
C4 H01D 0.9800
C5 H01E 0.9800
C5 H01F 0.9800
C5 H01G 0.9800
C25 H01H 0.9800
C25 H01I 0.9800
C25 H01J 0.9800
C6 H01K 0.9800
C6 H01L 0.9800
C6 H01M 0.9800
